data_4028958
loop_
_publ_author_name
'Singh, Vishwakarma'
'Sahu, Pramod K.'
'Sahu, Bharat C.'
'Mobin, Shaikh M.'

_publ_section_title
;
 Diels--Alder Cycloaddition and Ring-Closing Metathesis:
 A Versatile, Stereoselective, and General Route to Embellished Bridged
 Bicyclic Systems, Carbocyclic Framework of Secoatisanes, and Homologues
;
_journal_coden_ASTM JOCEAH
_journal_issue 16
_journal_name_full 'Journal of Organic Chemistry'
_journal_page_first 6092
_journal_page_last 6104
_journal_paper_doi 10.1021/jo901279g
_journal_volume 74
_journal_year 2009
_chemical_formula_sum 'C15 H20 O3'
_chemical_formula_weight 248.31
_space_group_IT_number 61
_symmetry_cell_setting orthorhombic
_symmetry_space_group_name_Hall '-P 2ac 2ab'
_symmetry_space_group_name_H-M 'P b c a'
_atom_sites_solution_hydrogens geom
_atom_sites_solution_primary direct
_atom_sites_solution_secondary difmap
_audit_creation_method SHELXL-97
_cell_angle_alpha 90.00
_cell_angle_beta 90.00
_cell_angle_gamma 90.00
_cell_formula_units_Z 16
_cell_length_a 8.424(3)
_cell_length_b 23.69(5)
_cell_length_c 25.474(9)
_cell_measurement_reflns_used 1445
_cell_measurement_temperature 150(2)
_cell_measurement_theta_max 32.5750
_cell_measurement_theta_min 2.9459
_cell_volume 5084(11)
_computing_cell_refinement 'CrysAlis RED, Oxford Diffraction Ltd.,'
_computing_data_collection 'CrysAlis CCD, Oxford Diffraction Ltd.,'
_computing_data_reduction 'CrysAlis RED, Oxford Diffraction Ltd.,'
_computing_molecular_graphics Ortep3
_computing_publication_material Shelx97
_computing_structure_refinement 'SHELXL-97 (Sheldrick, 1997)'
_computing_structure_solution 'SHELXS-97 (Sheldrick, 1997)'
_diffrn_ambient_temperature 120(2)
_diffrn_detector_area_resol_mean 15.9948
_diffrn_measured_fraction_theta_full 0.999
_diffrn_measured_fraction_theta_max 0.999
_diffrn_measurement_device_type 'OXFORD DIFFRACTION XCALIBUR-S'
_diffrn_measurement_method \w/q-scan
_diffrn_radiation_monochromator graphite
_diffrn_radiation_source 'Enhance (Mo) X-ray Source'
_diffrn_radiation_type MoK\a
_diffrn_radiation_wavelength 0.71073
_diffrn_reflns_av_R_equivalents 0.0882
_diffrn_reflns_av_sigmaI/netI 0.1124
_diffrn_reflns_limit_h_max 9
_diffrn_reflns_limit_h_min -10
_diffrn_reflns_limit_k_max 28
_diffrn_reflns_limit_k_min -25
_diffrn_reflns_limit_l_max 23
_diffrn_reflns_limit_l_min -30
_diffrn_reflns_number 23264
_diffrn_reflns_theta_full 25.00
_diffrn_reflns_theta_max 25.00
_diffrn_reflns_theta_min 2.95
_exptl_absorpt_coefficient_mu 0.089
_exptl_absorpt_correction_T_max 0.9816
_exptl_absorpt_correction_T_min 0.9755
_exptl_absorpt_correction_type multi-scan
_exptl_absorpt_process_details
;
CrysAlis RED, Oxford Diffraction Ltd.,
Version 1.171.31.7 (release 18-10-2006 CrysAlis171 .NET)
(compiled Oct 18 2006,16:28:17)
Empirical absorption correction using spherical harmonics,
 implemented in SCALE3 ABSPACK scaling algorithm.
;
_exptl_crystal_colour colourless
_exptl_crystal_density_diffrn 1.298
_exptl_crystal_density_method 'not measured'
_exptl_crystal_description block
_exptl_crystal_F_000 2144
_exptl_crystal_size_max 0.28
_exptl_crystal_size_mid 0.24
_exptl_crystal_size_min 0.21
_refine_diff_density_max 0.145
_refine_diff_density_min -0.161
_refine_diff_density_rms 0.031
_refine_ls_extinction_method none
_refine_ls_goodness_of_fit_ref 0.710
_refine_ls_hydrogen_treatment riding
_refine_ls_matrix_type full
_refine_ls_number_parameters 333
_refine_ls_number_reflns 4458
_refine_ls_number_restraints 0
_refine_ls_restrained_S_all 0.710
_refine_ls_R_factor_all 0.0992
_refine_ls_R_factor_gt 0.0346
_refine_ls_shift/su_max 0.000
_refine_ls_shift/su_mean 0.000
_refine_ls_structure_factor_coef Fsqd
_refine_ls_weighting_details 'calc w=1/[\s^2^(Fo^2^)+(0.0161P)^2^+0.0000P] where P=(Fo^2^+2Fc^2^)/3'
_refine_ls_weighting_scheme calc
_refine_ls_wR_factor_gt 0.0465
_refine_ls_wR_factor_ref 0.0526
_reflns_number_gt 2142
_reflns_number_total 4458
_reflns_threshold_expression >2sigma(I)
_cod_duplicate_entry 4024790
_cod_data_source_file jo901279gsup4.cif
_cod_data_source_block vks021
_cod_depositor_comments
;
The following automatic conversions were performed:

'_symmetry_cell_setting' value 'Orthorhombic' changed to
'orthorhombic' according to
/home/saulius/struct/CIF-dictionaries/cif_core.dic dictionary named
'cif_core.dic' version 2.4.2 from 2011-04-26.

Automatic conversion script
Id: cif_fix_values 1891 2012-01-12 08:04:46Z andrius 
;
_cod_original_cell_volume 5083(10)
_cod_database_code 4028958

loop_
_symmetry_equiv_pos_as_xyz
'x, y, z'
'-x+1/2, -y, z+1/2'
'x+1/2, -y+1/2, -z'
'-x, y+1/2, -z+1/2'
'-x, -y, -z'
'x-1/2, y, -z-1/2'
'-x-1/2, y-1/2, z'
'x, -y-1/2, z-1/2'

loop_
_atom_site_label
_atom_site_type_symbol
_atom_site_fract_x
_atom_site_fract_y
_atom_site_fract_z
_atom_site_U_iso_or_equiv
_atom_site_adp_type
_atom_site_occupancy
_atom_site_symmetry_multiplicity
_atom_site_calc_flag
_atom_site_refinement_flags
O1 O 0.50359(13) 0.13921(5) 0.08763(5) 0.0330(3) Uani 1 1 d .
O2 O 0.47079(13) 0.07840(5) 0.15637(4) 0.0337(4) Uani 1 1 d .
O3 O 0.94626(15) -0.02037(6) 0.20779(5) 0.0406(4) Uani 1 1 d .
O4 O 0.06281(13) -0.17416(6) 0.07481(5) 0.0361(4) Uani 1 1 d .
O5 O 0.24735(13) -0.23873(5) 0.05014(4) 0.0317(3) Uani 1 1 d .
O6 O 0.25080(14) -0.05302(6) 0.21527(5) 0.0353(4) Uani 1 1 d .
C1 C 0.34359(18) 0.11918(9) 0.08697(7) 0.0382(6) Uani 1 1 d .
H1A H 0.3308 0.0875 0.0619 0.046 Uiso 1 1 calc R
H1B H 0.2686 0.1497 0.0775 0.046 Uiso 1 1 calc R
C2 C 0.31854(19) 0.09981(9) 0.14281(7) 0.0405(6) Uani 1 1 d .
H2A H 0.2878 0.1316 0.1658 0.049 Uiso 1 1 calc R
H2B H 0.2364 0.0700 0.1448 0.049 Uiso 1 1 calc R
C3 C 0.58445(19) 0.11332(9) 0.13093(7) 0.0283(5) Uani 1 1 d .
C4 C 0.64645(19) 0.15994(9) 0.16731(7) 0.0378(6) Uani 1 1 d .
H4A H 0.6321 0.1972 0.1504 0.045 Uiso 1 1 calc R
H4B H 0.5856 0.1598 0.2006 0.045 Uiso 1 1 calc R
C5 C 0.8228(2) 0.15006(9) 0.17878(7) 0.0370(6) Uani 1 1 d .
H5 H 0.8665 0.1797 0.2027 0.044 Uiso 1 1 calc R
C6 C 0.90651(19) 0.14998(9) 0.12654(8) 0.0352(5) Uani 1 1 d .
H6 H 0.9904 0.1753 0.1184 0.042 Uiso 1 1 calc R
C7 C 0.85403(18) 0.11189(8) 0.09298(7) 0.0267(5) Uani 1 1 d .
H7 H 0.8969 0.1084 0.0586 0.032 Uiso 1 1 calc R
C8 C 0.72247(19) 0.07443(8) 0.11222(6) 0.0231(5) Uani 1 1 d .
C9 C 0.65902(19) 0.03447(8) 0.06978(7) 0.0288(5) Uani 1 1 d .
H9A H 0.5819 0.0085 0.0863 0.035 Uiso 1 1 calc R
H9B H 0.6004 0.0572 0.0436 0.035 Uiso 1 1 calc R
C10 C 0.7807(2) -0.00035(9) 0.04118(7) 0.0356(5) Uani 1 1 d .
H10 H 0.7960 0.0060 0.0047 0.043 Uiso 1 1 calc R
C11 C 0.8667(2) -0.03918(9) 0.06464(8) 0.0398(6) Uani 1 1 d .
H11 H 0.9381 -0.0610 0.0441 0.048 Uiso 1 1 calc R
C12 C 0.85684(19) -0.05046(9) 0.12221(8) 0.0371(6) Uani 1 1 d .
H12A H 0.9243 -0.0834 0.1307 0.044 Uiso 1 1 calc R
H12B H 0.7460 -0.0604 0.1312 0.044 Uiso 1 1 calc R
C13 C 0.90896(19) -0.00047(9) 0.15620(7) 0.0302(5) Uani 1 1 d .
H13 H 1.0058 0.0170 0.1404 0.036 Uiso 1 1 calc R
C14 C 0.78240(19) 0.04487(8) 0.16348(6) 0.0274(5) Uani 1 1 d .
H14 H 0.6884 0.0262 0.1800 0.033 Uiso 1 1 calc R
C15 C 0.8411(2) 0.09077(9) 0.20235(7) 0.0385(6) Uani 1 1 d .
H15A H 0.7793 0.0883 0.2353 0.046 Uiso 1 1 calc R
H15B H 0.9542 0.0839 0.2109 0.046 Uiso 1 1 calc R
C16 C -0.0135(2) -0.21272(9) 0.04080(7) 0.0437(6) Uani 1 1 d .
H16A H -0.0806 -0.1925 0.0150 0.052 Uiso 1 1 calc R
H16B H -0.0810 -0.2392 0.0609 0.052 Uiso 1 1 calc R
C17 C 0.11939(19) -0.24391(9) 0.01348(7) 0.0378(6) Uani 1 1 d .
H17A H 0.0913 -0.2840 0.0075 0.045 Uiso 1 1 calc R
H17B H 0.1461 -0.2261 -0.0205 0.045 Uiso 1 1 calc R
C18 C 0.2307(2) -0.18372(8) 0.07209(7) 0.0283(5) Uani 1 1 d .
C19 C 0.3113(2) -0.13900(9) 0.03770(7) 0.0357(6) Uani 1 1 d .
H19A H 0.3594 -0.1572 0.0065 0.043 Uiso 1 1 calc R
H19B H 0.2316 -0.1112 0.0254 0.043 Uiso 1 1 calc R
C20 C 0.4398(2) -0.10899(9) 0.06960(7) 0.0365(5) Uani 1 1 d .
H20 H 0.5006 -0.0817 0.0474 0.044 Uiso 1 1 calc R
C21 C 0.5470(2) -0.15268(9) 0.09295(7) 0.0351(5) Uani 1 1 d .
H21 H 0.6580 -0.1532 0.0864 0.042 Uiso 1 1 calc R
C22 C 0.47689(19) -0.19043(8) 0.12326(7) 0.0290(5) Uani 1 1 d .
H22 H 0.5336 -0.2199 0.1403 0.035 Uiso 1 1 calc R
C23 C 0.29958(18) -0.18319(8) 0.12878(7) 0.0234(5) Uani 1 1 d .
C24 C 0.22039(19) -0.23017(8) 0.16062(7) 0.0322(5) Uani 1 1 d .
H24A H 0.1083 -0.2196 0.1669 0.039 Uiso 1 1 calc R
H24B H 0.2205 -0.2651 0.1393 0.039 Uiso 1 1 calc R
C25 C 0.2969(2) -0.24269(9) 0.21255(7) 0.0397(6) Uani 1 1 d .
H25 H 0.3462 -0.2784 0.2175 0.048 Uiso 1 1 calc R
C26 C 0.2984(2) -0.20603(10) 0.25170(8) 0.0429(6) Uani 1 1 d .
H26 H 0.3472 -0.2167 0.2838 0.051 Uiso 1 1 calc R
C27 C 0.2268(2) -0.14857(9) 0.24766(7) 0.0396(6) Uani 1 1 d .
H27A H 0.2337 -0.1300 0.2824 0.047 Uiso 1 1 calc R
H27B H 0.1128 -0.1526 0.2389 0.047 Uiso 1 1 calc R
C28 C 0.3043(2) -0.11027(9) 0.20691(7) 0.0288(5) Uani 1 1 d .
H28 H 0.4220 -0.1117 0.2117 0.035 Uiso 1 1 calc R
C29 C 0.26569(19) -0.12250(8) 0.14970(6) 0.0254(5) Uani 1 1 d .
H29 H 0.1495 -0.1155 0.1451 0.030 Uiso 1 1 calc R
C30 C 0.3542(2) -0.07871(9) 0.11477(7) 0.0374(5) Uani 1 1 d .
H30A H 0.2772 -0.0512 0.1003 0.045 Uiso 1 1 calc R
H30B H 0.4324 -0.0578 0.1363 0.045 Uiso 1 1 calc R
H106 H 0.305(2) -0.0383(9) 0.2412(7) 0.072(8) Uiso 1 1 d .
H103 H 1.0388(19) -0.0321(8) 0.2109(7) 0.055(7) Uiso 1 1 d .

loop_
_atom_site_aniso_label
_atom_site_aniso_U_11
_atom_site_aniso_U_22
_atom_site_aniso_U_33
_atom_site_aniso_U_23
_atom_site_aniso_U_13
_atom_site_aniso_U_12
O1 0.0275(7) 0.0330(9) 0.0385(8) 0.0034(8) -0.0036(6) 0.0028(7)
O2 0.0246(7) 0.0381(9) 0.0383(8) 0.0099(8) 0.0041(6) 0.0018(7)
O3 0.0275(8) 0.0566(12) 0.0377(9) 0.0226(8) 0.0032(7) 0.0106(8)
O4 0.0286(7) 0.0380(10) 0.0416(8) -0.0156(8) -0.0083(6) 0.0050(7)
O5 0.0345(7) 0.0269(8) 0.0337(7) -0.0113(8) -0.0045(6) 0.0017(7)
O6 0.0329(8) 0.0341(9) 0.0389(9) -0.0179(9) -0.0091(7) 0.0090(8)
C1 0.0269(11) 0.0433(15) 0.0444(14) 0.0003(13) -0.0058(10) 0.0024(11)
C2 0.0246(10) 0.0442(15) 0.0528(14) 0.0018(14) 0.0004(10) 0.0031(11)
C3 0.0289(10) 0.0278(14) 0.0282(11) 0.0011(12) -0.0001(9) 0.0008(11)
C4 0.0376(12) 0.0362(15) 0.0397(13) -0.0112(13) -0.0033(10) 0.0026(11)
C5 0.0387(12) 0.0332(14) 0.0391(13) -0.0151(13) -0.0068(10) -0.0019(11)
C6 0.0278(11) 0.0261(14) 0.0518(14) -0.0004(13) -0.0011(10) -0.0039(11)
C7 0.0274(10) 0.0228(12) 0.0300(11) 0.0052(12) -0.0004(9) 0.0014(10)
C8 0.0262(9) 0.0191(11) 0.0242(11) 0.0004(11) 0.0016(9) -0.0007(10)
C9 0.0330(11) 0.0256(13) 0.0277(11) 0.0032(11) -0.0029(9) -0.0024(10)
C10 0.0403(12) 0.0336(14) 0.0331(12) -0.0081(12) 0.0038(10) -0.0049(12)
C11 0.0370(12) 0.0343(15) 0.0480(15) -0.0119(13) 0.0074(11) 0.0040(12)
C12 0.0270(10) 0.0240(13) 0.0602(15) 0.0040(14) -0.0004(11) 0.0034(10)
C13 0.0272(11) 0.0324(14) 0.0310(12) 0.0097(13) 0.0015(9) -0.0006(10)
C14 0.0249(10) 0.0299(13) 0.0275(11) 0.0050(11) 0.0006(9) 0.0010(11)
C15 0.0385(11) 0.0457(16) 0.0312(12) -0.0033(13) -0.0033(10) 0.0033(12)
C16 0.0372(12) 0.0476(16) 0.0463(14) -0.0162(14) -0.0074(11) -0.0054(12)
C17 0.0408(12) 0.0383(15) 0.0342(13) -0.0094(13) -0.0059(10) -0.0070(12)
C18 0.0282(11) 0.0244(13) 0.0324(11) -0.0110(12) -0.0013(9) 0.0028(11)
C19 0.0492(12) 0.0328(14) 0.0252(12) -0.0010(12) -0.0006(10) -0.0014(12)
C20 0.0500(12) 0.0299(14) 0.0295(12) -0.0023(12) 0.0076(10) -0.0150(12)
C21 0.0313(11) 0.0396(15) 0.0342(12) -0.0119(13) 0.0050(10) -0.0065(11)
C22 0.0303(11) 0.0243(13) 0.0324(12) -0.0085(12) -0.0012(9) 0.0029(10)
C23 0.0232(10) 0.0216(12) 0.0253(11) -0.0005(11) 0.0021(8) 0.0006(10)
C24 0.0372(11) 0.0282(14) 0.0310(11) -0.0031(12) 0.0028(10) -0.0014(11)
C25 0.0500(13) 0.0349(15) 0.0342(13) 0.0061(13) 0.0017(11) -0.0021(12)
C26 0.0463(13) 0.0488(17) 0.0335(13) 0.0123(15) -0.0021(11) -0.0096(13)
C27 0.0407(12) 0.0530(16) 0.0250(11) -0.0088(14) 0.0050(10) -0.0076(13)
C28 0.0264(10) 0.0295(14) 0.0307(12) -0.0061(12) -0.0004(9) 0.0041(11)
C29 0.0226(9) 0.0251(12) 0.0285(11) -0.0061(11) -0.0044(9) 0.0050(10)
C30 0.0524(12) 0.0251(13) 0.0349(12) -0.0006(12) -0.0030(11) -0.0022(11)

loop_
_atom_type_symbol
_atom_type_description
_atom_type_scat_dispersion_real
_atom_type_scat_dispersion_imag
_atom_type_scat_source
C C 0.0033 0.0016 'International Tables Vol C Tables 4.2.6.8 and 6.1.1.4'
H H 0.0000 0.0000 'International Tables Vol C Tables 4.2.6.8 and 6.1.1.4'
O O 0.0106 0.0060 'International Tables Vol C Tables 4.2.6.8 and 6.1.1.4'

loop_
_geom_angle_atom_site_label_1
_geom_angle_atom_site_label_2
_geom_angle_atom_site_label_3
_geom_angle
C1 O1 C3 108.37(14)
C3 O2 C2 106.81(15)
C13 O3 H103 113.7(13)
C16 O4 C18 108.49(14)
C18 O5 C17 105.08(14)
C28 O6 H106 108.8(13)
O1 C1 C2 102.81(14)
O1 C1 H1A 111.2
C2 C1 H1A 111.2
O1 C1 H1B 111.2
C2 C1 H1B 111.2
H1A C1 H1B 109.1
O2 C2 C1 102.20(13)
O2 C2 H2A 111.3
C1 C2 H2A 111.3
O2 C2 H2B 111.3
C1 C2 H2B 111.3
H2A C2 H2B 109.2
O2 C3 O1 106.24(13)
O2 C3 C4 111.89(15)
O1 C3 C4 108.59(18)
O2 C3 C8 107.33(19)
O1 C3 C8 111.84(14)
C4 C3 C8 110.88(15)
C5 C4 C3 109.60(16)
C5 C4 H4A 109.7
C3 C4 H4A 109.7
C5 C4 H4B 109.7
C3 C4 H4B 109.7
H4A C4 H4B 108.2
C6 C5 C4 106.62(15)
C6 C5 C15 107.29(17)
C4 C5 C15 108.18(16)
C6 C5 H5 111.5
C4 C5 H5 111.5
C15 C5 H5 111.5
C7 C6 C5 114.61(18)
C7 C6 H6 122.7
C5 C6 H6 122.7
C6 C7 C8 116.09(18)
C6 C7 H7 122.0
C8 C7 H7 122.0
C7 C8 C9 113.07(15)
C7 C8 C3 107.53(18)
C9 C8 C3 108.70(14)
C7 C8 C14 107.37(14)
C9 C8 C14 115.11(18)
C3 C8 C14 104.49(14)
C10 C9 C8 116.28(14)
C10 C9 H9A 108.2
C8 C9 H9A 108.2
C10 C9 H9B 108.2
C8 C9 H9B 108.2
H9A C9 H9B 107.4
C11 C10 C9 122.63(19)
C11 C10 H10 118.7
C9 C10 H10 118.7
C10 C11 C12 122.76(19)
C10 C11 H11 118.6
C12 C11 H11 118.6
C11 C12 C13 113.65(19)
C11 C12 H12A 108.8
C13 C12 H12A 108.8
C11 C12 H12B 108.8
C13 C12 H12B 108.8
H12A C12 H12B 107.7
O3 C13 C14 105.91(15)
O3 C13 C12 109.11(19)
C14 C13 C12 114.39(16)
O3 C13 H13 109.1
C14 C13 H13 109.1
C12 C13 H13 109.1
C13 C14 C15 110.37(16)
C13 C14 C8 116.06(14)
C15 C14 C8 108.77(18)
C13 C14 H14 107.1
C15 C14 H14 107.1
C8 C14 H14 107.1
C5 C15 C14 111.05(17)
C5 C15 H15A 109.4
C14 C15 H15A 109.4
C5 C15 H15B 109.4
C14 C15 H15B 109.4
H15A C15 H15B 108.0
O4 C16 C17 105.13(14)
O4 C16 H16A 110.7
C17 C16 H16A 110.7
O4 C16 H16B 110.7
C17 C16 H16B 110.7
H16A C16 H16B 108.8
O5 C17 C16 102.45(14)
O5 C17 H17A 111.3
C16 C17 H17A 111.3
O5 C17 H17B 111.3
C16 C17 H17B 111.3
H17A C17 H17B 109.2
O5 C18 O4 105.09(14)
O5 C18 C19 111.36(17)
O4 C18 C19 110.81(16)
O5 C18 C23 109.54(16)
O4 C18 C23 108.76(13)
C19 C18 C23 111.08(15)
C20 C19 C18 109.34(15)
C20 C19 H19A 109.8
C18 C19 H19A 109.8
C20 C19 H19B 109.8
C18 C19 H19B 109.8
H19A C19 H19B 108.3
C21 C20 C19 108.48(19)
C21 C20 C30 107.97(16)
C19 C20 C30 106.42(15)
C21 C20 H20 111.3
C19 C20 H20 111.3
C30 C20 H20 111.3
C22 C21 C20 115.51(18)
C22 C21 H21 122.2
C20 C21 H21 122.2
C21 C22 C23 114.82(18)
C21 C22 H22 122.6
C23 C22 H22 122.6
C22 C23 C24 113.45(16)
C22 C23 C18 106.35(13)
C24 C23 C18 108.88(15)
C22 C23 C29 108.52(14)
C24 C23 C29 114.17(17)
C18 C23 C29 104.84(15)
C25 C24 C23 115.07(15)
C25 C24 H24A 108.5
C23 C24 H24A 108.5
C25 C24 H24B 108.5
C23 C24 H24B 108.5
H24A C24 H24B 107.5
C26 C25 C24 122.6(2)
C26 C25 H25 118.7
C24 C25 H25 118.7
C25 C26 C27 122.9(2)
C25 C26 H26 118.6
C27 C26 H26 118.6
C26 C27 C28 114.60(17)
C26 C27 H27A 108.6
C28 C27 H27A 108.6
C26 C27 H27B 108.6
C28 C27 H27B 108.6
H27A C27 H27B 107.6
O6 C28 C29 104.68(16)
O6 C28 C27 108.94(17)
C29 C28 C27 116.57(17)
O6 C28 H28 108.8
C29 C28 H28 108.8
C27 C28 H28 108.8
C28 C29 C30 108.56(16)
C28 C29 C23 117.64(16)
C30 C29 C23 109.34(17)
C28 C29 H29 106.9
C30 C29 H29 106.9
C23 C29 H29 106.9
C20 C30 C29 110.00(19)
C20 C30 H30A 109.7
C29 C30 H30A 109.7
C20 C30 H30B 109.7
C29 C30 H30B 109.7
H30A C30 H30B 108.2

loop_
_geom_bond_atom_site_label_1
_geom_bond_atom_site_label_2
_geom_bond_distance
O1 C1 1.4290(19)
O1 C3 1.434(2)
O2 C3 1.422(2)
O2 C2 1.4219(19)
O3 C13 1.431(2)
O3 H103 0.831(16)
O4 C16 1.414(2)
O4 C18 1.4341(19)
O5 C18 1.425(3)
O5 C17 1.4316(18)
O6 C28 1.445(3)
O6 H106 0.874(19)
C1 C2 1.509(2)
C1 H1A 0.9900
C1 H1B 0.9900
C2 H2A 0.9900
C2 H2B 0.9900
C3 C4 1.533(3)
C3 C8 1.558(2)
C4 C5 1.532(2)
C4 H4A 0.9900
C4 H4B 0.9900
C5 C6 1.506(2)
C5 C15 1.535(4)
C5 H5 1.0000
C6 C7 1.319(3)
C6 H6 0.9500
C7 C8 1.502(2)
C7 H7 0.9500
C8 C9 1.533(2)
C8 C14 1.565(2)
C9 C10 1.504(2)
C9 H9A 0.9900
C9 H9B 0.9900
C10 C11 1.315(3)
C10 H10 0.9500
C11 C12 1.493(2)
C11 H11 0.9500
C12 C13 1.531(3)
C12 H12A 0.9900
C12 H12B 0.9900
C13 C14 1.525(3)
C13 H13 1.0000
C14 C15 1.552(3)
C14 H14 1.0000
C15 H15A 0.9900
C15 H15B 0.9900
C16 C17 1.511(2)
C16 H16A 0.9900
C16 H16B 0.9900
C17 H17A 0.9900
C17 H17B 0.9900
C18 C19 1.533(3)
C18 C23 1.556(2)
C19 C20 1.529(2)
C19 H19A 0.9900
C19 H19B 0.9900
C20 C21 1.497(3)
C20 C30 1.536(2)
C20 H20 1.0000
C21 C22 1.321(3)
C21 H21 0.9500
C22 C23 1.510(2)
C22 H22 0.9500
C23 C24 1.530(3)
C23 C29 1.560(3)
C24 C25 1.501(2)
C24 H24A 0.9900
C24 H24B 0.9900
C25 C26 1.323(3)
C25 H25 0.9500
C26 C27 1.492(3)
C26 H26 0.9500
C27 C28 1.526(3)
C27 H27A 0.9900
C27 H27B 0.9900
C28 C29 1.521(2)
C28 H28 1.0000
C29 C30 1.557(3)
C29 H29 1.0000
C30 H30A 0.9900
C30 H30B 0.9900

loop_
_geom_torsion_atom_site_label_1
_geom_torsion_atom_site_label_2
_geom_torsion_atom_site_label_3
_geom_torsion_atom_site_label_4
_geom_torsion
C3 O1 C1 C2 21.96(19)
C3 O2 C2 C1 35.49(19)
O1 C1 C2 O2 -34.8(2)
C2 O2 C3 O1 -22.57(18)
C2 O2 C3 C4 95.79(18)
C2 O2 C3 C8 -142.36(14)
C1 O1 C3 O2 -0.76(18)
C1 O1 C3 C4 -121.27(16)
C1 O1 C3 C8 116.04(18)
O2 C3 C4 C5 113.76(17)
O1 C3 C4 C5 -129.30(15)
C8 C3 C4 C5 -6.0(2)
C3 C4 C5 C6 58.5(2)
C3 C4 C5 C15 -56.6(2)
C4 C5 C6 C7 -57.9(2)
C15 C5 C6 C7 57.8(2)
C5 C6 C7 C8 -1.0(2)
C6 C7 C8 C9 175.51(15)
C6 C7 C8 C3 55.5(2)
C6 C7 C8 C14 -56.4(2)
O2 C3 C8 C7 -171.29(14)
O1 C3 C8 C7 72.57(18)
C4 C3 C8 C7 -48.80(19)
O2 C3 C8 C9 65.98(17)
O1 C3 C8 C9 -50.2(2)
C4 C3 C8 C9 -171.54(14)
O2 C3 C8 C14 -57.40(16)
O1 C3 C8 C14 -173.55(14)
C4 C3 C8 C14 65.08(19)
C7 C8 C9 C10 51.8(2)
C3 C8 C9 C10 171.09(16)
C14 C8 C9 C10 -72.1(2)
C8 C9 C10 C11 65.0(3)
C9 C10 C11 C12 -2.9(3)
C10 C11 C12 C13 -63.5(3)
C11 C12 C13 O3 -160.81(15)
C11 C12 C13 C14 80.8(2)
O3 C13 C14 C15 54.73(19)
C12 C13 C14 C15 174.92(15)
O3 C13 C14 C8 179.04(14)
C12 C13 C14 C8 -60.8(2)
C7 C8 C14 C13 -71.6(2)
C9 C8 C14 C13 55.3(2)
C3 C8 C14 C13 174.40(16)
C7 C8 C14 C15 53.54(17)
C9 C8 C14 C15 -179.59(14)
C3 C8 C14 C15 -60.46(17)
C6 C5 C15 C14 -54.13(19)
C4 C5 C15 C14 60.55(19)
C13 C14 C15 C5 128.31(16)
C8 C14 C15 C5 -0.10(19)
C18 O4 C16 C17 -4.3(2)
C18 O5 C17 C16 -36.62(18)
O4 C16 C17 O5 25.0(2)
C17 O5 C18 O4 34.82(17)
C17 O5 C18 C19 -85.22(16)
C17 O5 C18 C23 151.51(13)
C16 O4 C18 O5 -18.36(19)
C16 O4 C18 C19 102.0(2)
C16 O4 C18 C23 -135.58(17)
O5 C18 C19 C20 -120.30(16)
O4 C18 C19 C20 123.10(17)
C23 C18 C19 C20 2.1(2)
C18 C19 C20 C21 52.7(2)
C18 C19 C20 C30 -63.3(2)
C19 C20 C21 C22 -57.7(2)
C30 C20 C21 C22 57.2(2)
C20 C21 C22 C23 0.5(2)
C21 C22 C23 C24 175.54(16)
C21 C22 C23 C18 55.9(2)
C21 C22 C23 C29 -56.4(2)
O5 C18 C23 C22 68.47(19)
O4 C18 C23 C22 -177.18(15)
C19 C18 C23 C22 -55.0(2)
O5 C18 C23 C24 -54.13(19)
O4 C18 C23 C24 60.2(2)
C19 C18 C23 C24 -177.56(14)
O5 C18 C23 C29 -176.69(13)
O4 C18 C23 C29 -62.34(18)
C19 C18 C23 C29 59.9(2)
C22 C23 C24 C25 50.0(2)
C18 C23 C24 C25 168.25(16)
C29 C23 C24 C25 -75.0(2)
C23 C24 C25 C26 66.0(2)
C24 C25 C26 C27 -1.0(3)
C25 C26 C27 C28 -63.2(2)
C26 C27 C28 O6 -166.68(16)
C26 C27 C28 C29 75.2(2)
O6 C28 C29 C30 58.99(19)
C27 C28 C29 C30 179.39(15)
O6 C28 C29 C23 -176.25(14)
C27 C28 C29 C23 -55.9(2)
C22 C23 C29 C28 -72.83(18)
C24 C23 C29 C28 54.8(2)
C18 C23 C29 C28 173.84(14)
C22 C23 C29 C30 51.54(18)
C24 C23 C29 C30 179.15(13)
C18 C23 C29 C30 -61.78(17)
C21 C20 C30 C29 -55.65(19)
C19 C20 C30 C29 60.64(19)
C28 C29 C30 C20 132.13(16)
C23 C29 C30 C20 2.61(19)
